data_4502410
loop_
_publ_author_name
'Dey, Sandeep Kumar'
'Das, Gopal'

_publ_section_title
;
 Conformational Polymorphism of a Simple Tripodal Podand Bearing Nitro
 Functionality
;
_journal_issue 2
_journal_name_full 'Crystal Growth &amp; Design'
_journal_page_first 754
_journal_paper_doi 10.1021/cg901153q
_journal_volume 10
_journal_year 2010
_chemical_formula_sum 'C24 H24 N4 O9'
_chemical_formula_weight 512.47
_chemical_name_systematic
; 
 ? 
;
_space_group_IT_number 33
_symmetry_cell_setting orthorhombic
_symmetry_space_group_name_Hall 'P 2c -2n'
_symmetry_space_group_name_H-M 'P n a 21'
_atom_sites_solution_hydrogens geom
_atom_sites_solution_primary direct
_atom_sites_solution_secondary difmap
_audit_creation_method SHELXL-97
_cell_angle_alpha 90.00
_cell_angle_beta 90.00
_cell_angle_gamma 90.00
_cell_formula_units_Z 4
_cell_length_a 23.1068(15)
_cell_length_b 23.107
_cell_length_c 4.6074(4)
_cell_measurement_reflns_used 4985
_cell_measurement_temperature 298(2)
_cell_measurement_theta_max 21.66
_cell_measurement_theta_min 2.79
_cell_volume 2460.0(3)
_computing_cell_refinement 'Bruker Smart'
_computing_data_collection 'Bruker Smart'
_computing_data_reduction 'Bruker SAINT'
_computing_molecular_graphics 'Bruker SHELXTL'
_computing_publication_material 'Bruker SHELXTL'
_computing_structure_refinement 'SHELXL-97 (Sheldrick, 1997)'
_computing_structure_solution 'SHELXS-97 (Sheldrick, 1990)'
_diffrn_ambient_temperature 298(2)
_diffrn_measured_fraction_theta_full 0.982
_diffrn_measured_fraction_theta_max 0.982
_diffrn_measurement_device_type 'CCD area  detector'
_diffrn_measurement_method 'phi and onega scans'
_diffrn_radiation_monochromator graphite
_diffrn_radiation_source 'fine-focus sealed tube'
_diffrn_radiation_type MoK\a
_diffrn_radiation_wavelength 0.71073
_diffrn_reflns_av_R_equivalents 0.1149
_diffrn_reflns_av_sigmaI/netI 0.0819
_diffrn_reflns_limit_h_max 29
_diffrn_reflns_limit_h_min -29
_diffrn_reflns_limit_k_max 30
_diffrn_reflns_limit_k_min -30
_diffrn_reflns_limit_l_max 6
_diffrn_reflns_limit_l_min -5
_diffrn_reflns_number 33549
_diffrn_reflns_theta_full 28.40
_diffrn_reflns_theta_max 28.40
_diffrn_reflns_theta_min 1.25
_exptl_absorpt_coefficient_mu 0.108
_exptl_absorpt_correction_T_max 0.979
_exptl_absorpt_correction_T_min 0.965
_exptl_absorpt_correction_type multi-scan
_exptl_absorpt_process_details 'SADAS (Sheldrick, 1997)'
_exptl_crystal_colour Yellow
_exptl_crystal_density_diffrn 1.386
_exptl_crystal_density_method 'not measured'
_exptl_crystal_description recetangular
_exptl_crystal_F_000 1072
_exptl_crystal_size_max 0.30
_exptl_crystal_size_mid 0.22
_exptl_crystal_size_min 0.17
_refine_diff_density_max 0.203
_refine_diff_density_min -0.179
_refine_diff_density_rms 0.053
_refine_ls_extinction_method none
_refine_ls_goodness_of_fit_ref 0.921
_refine_ls_matrix_type full
_refine_ls_number_parameters 335
_refine_ls_number_reflns 5963
_refine_ls_number_restraints 1
_refine_ls_restrained_S_all 0.921
_refine_ls_R_factor_all 0.0950
_refine_ls_R_factor_gt 0.0522
_refine_ls_shift/su_max 0.009
_refine_ls_shift/su_mean 0.004
_refine_ls_structure_factor_coef Fsqd
_refine_ls_weighting_details 'calc w=1/[\s^2^(Fo^2^)+(0.0722P)^2^+0.0000P] where P=(Fo^2^+2Fc^2^)/3'
_refine_ls_weighting_scheme calc
_refine_ls_wR_factor_gt 0.1210
_refine_ls_wR_factor_ref 0.1348
_reflns_number_gt 4803
_reflns_number_total 5963
_reflns_threshold_expression >2sigma(I)
_cod_data_source_file cg901153q_si_002.cif
_cod_data_source_block nitro3
_cod_depositor_comments
;
The following automatic conversions were performed:

'_symmetry_cell_setting' value 'Orthorhombic' changed to
'orthorhombic' according to
/home/saulius/struct/CIF-dictionaries/cif_core.dic dictionary named
'cif_core.dic' version 2.4.2 from
2011-04-26.

'_exptl_absorpt_correction_type' value 'Multi-Scan'
changed to 'multi-scan' according to
/home/saulius/struct/CIF-dictionaries/cif_core.dic dictionary named
'cif_core.dic' version 2.4.2 from 2011-04-26.

Automatic conversion script
Id: cif_fix_values 1715 2011-07-08 13:25:40Z adriana 
;
_cod_original_sg_symbol_H-M 'Pna2(1) '
_cod_database_code 4502410

loop_
_symmetry_equiv_pos_as_xyz
'x, y, z'
'-x, -y, z+1/2'
'x+1/2, -y+1/2, z'
'-x+1/2, y+1/2, z+1/2'

loop_
_atom_site_label
_atom_site_type_symbol
_atom_site_fract_x
_atom_site_fract_y
_atom_site_fract_z
_atom_site_U_iso_or_equiv
_atom_site_adp_type
_atom_site_occupancy
_atom_site_symmetry_multiplicity
_atom_site_calc_flag
_atom_site_refinement_flags
N1 N 0.73266(9) 0.52371(8) 0.2156(5) 0.0575(5) Uani 1 1 d .
C20 C 0.91700(12) 0.39085(11) 0.2757(7) 0.0737(8) Uani 1 1 d .
H20 H 0.8854 0.3832 0.1565 0.088 Uiso 1 1 calc R
C18 C 0.82679(11) 0.47586(10) 0.2669(7) 0.0712(7) Uani 1 1 d .
H18A H 0.8060 0.4425 0.3408 0.085 Uiso 1 1 calc R
H18B H 0.8343 0.4702 0.0617 0.085 Uiso 1 1 calc R
C17 C 0.79251(11) 0.53083(10) 0.3166(7) 0.0673(7) Uani 1 1 d .
H17A H 0.7925 0.5402 0.5218 0.081 Uiso 1 1 calc R
H17B H 0.8106 0.5626 0.2129 0.081 Uiso 1 1 calc R
C22 C 1.00780(12) 0.36273(14) 0.4798(8) 0.0827(9) Uani 1 1 d .
C21 C 0.96249(14) 0.35114(12) 0.2996(9) 0.0849(9) Uani 1 1 d .
H21 H 0.9618 0.3170 0.1930 0.102 Uiso 1 1 calc R
C19 C 0.91989(11) 0.44117(11) 0.4312(6) 0.0663(7) Uani 1 1 d .
C23 C 1.01089(13) 0.41260(15) 0.6369(8) 0.0894(10) Uani 1 1 d .
H23 H 1.0423 0.4197 0.7581 0.107 Uiso 1 1 calc R
C24 C 0.96669(13) 0.45217(13) 0.6127(8) 0.0824(9) Uani 1 1 d .
H24 H 0.9681 0.4864 0.7182 0.099 Uiso 1 1 calc R
O7 O 0.88006(8) 0.48421(8) 0.4236(5) 0.0820(6) Uani 1 1 d .
O8 O 1.05404(12) 0.27776(14) 0.3616(11) 0.1471(14) Uani 1 1 d .
O9 O 1.09291(15) 0.32991(16) 0.6875(11) 0.1750(17) Uani 1 1 d .
N4 N 1.05520(14) 0.32021(16) 0.5120(10) 0.1091(11) Uani 1 1 d .
C13 C 0.79372(11) 0.75800(11) 0.8969(6) 0.0658(7) Uani 1 1 d .
H13 H 0.8285 0.7708 0.9760 0.079 Uiso 1 1 calc R
C15 C 0.69072(11) 0.76665(10) 0.8541(6) 0.0595(7) Uani 1 1 d .
H15 H 0.6565 0.7852 0.9062 0.071 Uiso 1 1 calc R
C11 C 0.74079(9) 0.69429(10) 0.5855(6) 0.0496(5) Uani 1 1 d .
C16 C 0.68945(10) 0.72189(9) 0.6610(5) 0.0567(6) Uani 1 1 d .
H16 H 0.6545 0.7099 0.5805 0.068 Uiso 1 1 calc R
C14 C 0.74229(11) 0.78432(10) 0.9714(5) 0.0556(6) Uani 1 1 d .
C12 C 0.79297(10) 0.71305(11) 0.7059(6) 0.0626(6) Uani 1 1 d .
H12 H 0.8274 0.6948 0.6555 0.075 Uiso 1 1 calc R
O5 O 0.78965(11) 0.84841(10) 1.2705(6) 0.1088(8) Uani 1 1 d .
O6 O 0.69674(11) 0.85470(9) 1.2421(6) 0.1037(8) Uani 1 1 d .
O4 O 0.74451(6) 0.64835(7) 0.4046(4) 0.0591(4) Uani 1 1 d .
C1 C 0.69554(11) 0.49215(10) 0.4187(6) 0.0614(6) Uani 1 1 d .
H1A H 0.6669 0.5186 0.4967 0.074 Uiso 1 1 calc R
H1B H 0.7190 0.4785 0.5792 0.074 Uiso 1 1 calc R
C2 C 0.66494(11) 0.44160(10) 0.2859(6) 0.0626(6) Uani 1 1 d .
H2A H 0.6925 0.4174 0.1831 0.075 Uiso 1 1 calc R
H2B H 0.6469 0.4185 0.4367 0.075 Uiso 1 1 calc R
C3 C 0.58301(12) 0.42396(11) -0.0238(6) 0.0661(7) Uani 1 1 d .
C8 C 0.54118(14) 0.44743(15) -0.2075(8) 0.0906(9) Uani 1 1 d .
H8 H 0.5411 0.4869 -0.2465 0.109 Uiso 1 1 calc R
C5 C 0.53990(15) 0.33130(15) -0.0902(10) 0.0969(11) Uani 1 1 d .
H5 H 0.5391 0.2918 -0.0516 0.116 Uiso 1 1 calc R
C6 C 0.49966(14) 0.35479(18) -0.2672(9) 0.0947(11) Uani 1 1 d .
C4 C 0.58291(13) 0.36603(12) 0.0358(7) 0.0795(8) Uani 1 1 d .
H4 H 0.6108 0.3500 0.1573 0.095 Uiso 1 1 calc R
C7 C 0.50001(14) 0.41200(19) -0.3312(9) 0.1056(12) Uani 1 1 d .
H7 H 0.4726 0.4273 -0.4577 0.127 Uiso 1 1 calc R
O2 O 0.44825(13) 0.26998(16) -0.2944(12) 0.175(2) Uani 1 1 d .
O3 O 0.42703(13) 0.3387(2) -0.6040(10) 0.1778(19) Uani 1 1 d .
O1 O 0.62151(8) 0.46241(7) 0.0877(5) 0.0725(5) Uani 1 1 d .
N3 N 0.74268(12) 0.83217(9) 1.1733(5) 0.0736(7) Uani 1 1 d .
N2 N 0.45522(14) 0.3183(2) -0.4032(12) 0.1313(16) Uani 1 1 d .
C10 C 0.69178(10) 0.62487(10) 0.2908(6) 0.0567(6) Uani 1 1 d .
H10A H 0.6709 0.6545 0.1845 0.068 Uiso 1 1 calc R
H10B H 0.6674 0.6114 0.4483 0.068 Uiso 1 1 calc R
C9 C 0.70644(11) 0.57515(10) 0.0915(6) 0.0601(6) Uani 1 1 d .
H9A H 0.6711 0.5634 -0.0054 0.072 Uiso 1 1 calc R
H9B H 0.7324 0.5897 -0.0569 0.072 Uiso 1 1 calc R

loop_
_atom_site_aniso_label
_atom_site_aniso_U_11
_atom_site_aniso_U_22
_atom_site_aniso_U_33
_atom_site_aniso_U_23
_atom_site_aniso_U_13
_atom_site_aniso_U_12
N1 0.0642(13) 0.0523(11) 0.0560(12) -0.0033(10) -0.0032(10) -0.0047(9)
C20 0.0653(16) 0.0648(16) 0.091(2) 0.0028(16) 0.0008(15) -0.0006(13)
C18 0.0711(17) 0.0617(15) 0.0806(18) -0.0080(15) -0.0109(16) 0.0021(12)
C17 0.0687(17) 0.0573(14) 0.0759(18) -0.0093(13) -0.0062(13) -0.0004(12)
C22 0.0546(18) 0.084(2) 0.109(3) 0.022(2) 0.0139(17) 0.0071(15)
C21 0.078(2) 0.0664(16) 0.110(3) 0.0063(17) 0.0176(19) 0.0056(15)
C19 0.0602(15) 0.0614(15) 0.0774(17) 0.0095(15) 0.0013(14) -0.0029(13)
C23 0.0659(19) 0.105(2) 0.097(2) 0.022(2) -0.0032(16) -0.0021(17)
C24 0.0750(19) 0.0818(18) 0.090(2) 0.0005(18) -0.0054(17) -0.0024(16)
O7 0.0737(12) 0.0644(11) 0.1080(14) -0.0094(11) -0.0193(12) 0.0049(9)
O8 0.0990(19) 0.117(2) 0.225(4) 0.007(3) 0.017(2) 0.0381(17)
O9 0.117(2) 0.202(3) 0.207(4) -0.004(3) -0.047(3) 0.061(2)
N4 0.080(2) 0.107(2) 0.140(3) 0.021(2) 0.014(2) 0.016(2)
C13 0.0620(16) 0.0634(15) 0.0722(17) -0.0066(15) -0.0095(14) -0.0085(12)
C15 0.0622(16) 0.0507(13) 0.0658(16) -0.0014(13) 0.0051(13) 0.0072(11)
C11 0.0554(14) 0.0433(11) 0.0501(12) 0.0018(10) 0.0007(11) -0.0004(10)
C16 0.0511(14) 0.0528(13) 0.0661(16) -0.0027(12) -0.0038(12) 0.0008(11)
C14 0.0722(17) 0.0426(12) 0.0520(14) 0.0019(11) -0.0023(12) -0.0038(11)
C12 0.0516(15) 0.0627(14) 0.0735(16) -0.0055(14) 0.0010(13) -0.0007(11)
O5 0.1216(19) 0.0912(15) 0.114(2) -0.0369(15) -0.0197(17) -0.0223(13)
O6 0.130(2) 0.0770(13) 0.1038(18) -0.0288(13) 0.0040(16) 0.0224(13)
O4 0.0554(9) 0.0546(9) 0.0672(11) -0.0110(9) 0.0007(8) -0.0015(7)
C1 0.0783(16) 0.0564(13) 0.0495(13) -0.0045(12) 0.0010(13) -0.0067(12)
C2 0.0739(16) 0.0549(13) 0.0589(15) -0.0031(12) -0.0004(13) -0.0071(12)
C3 0.0674(16) 0.0702(17) 0.0609(16) -0.0116(14) 0.0056(12) -0.0162(14)
C8 0.088(2) 0.093(2) 0.091(2) -0.0022(19) -0.010(2) -0.0046(17)
C5 0.080(2) 0.085(2) 0.125(3) -0.033(2) 0.017(2) -0.0265(17)
C6 0.060(2) 0.120(3) 0.104(3) -0.046(2) 0.0167(19) -0.0217(19)
C4 0.0765(18) 0.0712(18) 0.091(2) -0.0111(16) 0.0025(17) -0.0136(14)
C7 0.072(2) 0.146(3) 0.098(2) -0.029(3) -0.0128(18) -0.012(2)
O2 0.105(2) 0.165(3) 0.254(5) -0.090(4) 0.030(3) -0.059(2)
O3 0.083(2) 0.288(5) 0.163(3) -0.089(4) -0.008(2) -0.047(2)
O1 0.0827(12) 0.0604(10) 0.0743(11) 0.0019(9) -0.0120(10) -0.0126(9)
N3 0.108(2) 0.0498(13) 0.0632(15) 0.0010(12) 0.0010(14) -0.0042(13)
N2 0.068(2) 0.169(4) 0.158(4) -0.079(4) 0.024(2) -0.034(2)
C10 0.0602(15) 0.0549(13) 0.0550(14) -0.0017(12) -0.0091(11) 0.0005(11)
C9 0.0704(16) 0.0617(14) 0.0481(12) -0.0028(12) -0.0072(12) -0.0020(12)

loop_
_atom_type_symbol
_atom_type_description
_atom_type_scat_dispersion_real
_atom_type_scat_dispersion_imag
_atom_type_scat_source
C C 0.0033 0.0016 'International Tables Vol C Tables 4.2.6.8 and 6.1.1.4'
H H 0.0000 0.0000 'International Tables Vol C Tables 4.2.6.8 and 6.1.1.4'
N N 0.0061 0.0033 'International Tables Vol C Tables 4.2.6.8 and 6.1.1.4'
O O 0.0106 0.0060 'International Tables Vol C Tables 4.2.6.8 and 6.1.1.4'
P P 0.1023 0.0942 'International Tables Vol C Tables 4.2.6.8 and 6.1.1.4'

loop_
_geom_angle_atom_site_label_1
_geom_angle_atom_site_label_2
_geom_angle_atom_site_label_3
_geom_angle
C9 N1 C1 114.5(2)
C9 N1 C17 115.21(18)
C1 N1 C17 113.9(2)
C19 C20 C21 118.6(3)
O7 C18 C17 105.0(2)
N1 C17 C18 110.5(2)
C23 C22 C21 122.0(3)
C23 C22 N4 118.0(3)
C21 C22 N4 120.0(4)
C22 C21 C20 119.7(3)
O7 C19 C20 125.2(2)
O7 C19 C24 114.2(3)
C20 C19 C24 120.6(3)
C22 C23 C24 118.7(3)
C23 C24 C19 120.3(3)
C19 O7 C18 119.7(2)
O8 N4 O9 123.6(4)
O8 N4 C22 117.9(4)
O9 N4 C22 118.5(4)
C12 C13 C14 119.1(2)
C16 C15 C14 120.1(2)
O4 C11 C16 124.6(2)
O4 C11 C12 115.70(19)
C16 C11 C12 119.6(2)
C15 C16 C11 119.5(2)
C15 C14 C13 121.3(2)
C15 C14 N3 119.1(2)
C13 C14 N3 119.5(2)
C13 C12 C11 120.3(2)
C11 O4 C10 117.94(17)
N1 C1 C2 113.9(2)
O1 C2 C1 109.14(19)
O1 C3 C4 124.5(3)
O1 C3 C8 115.4(3)
C4 C3 C8 120.1(3)
C7 C8 C3 119.9(3)
C6 C5 C4 120.5(3)
C5 C6 C7 121.3(3)
C5 C6 N2 120.6(4)
C7 C6 N2 118.1(4)
C3 C4 C5 118.6(3)
C6 C7 C8 119.6(4)
C3 O1 C2 118.55(19)
O6 N3 O5 122.7(3)
O6 N3 C14 119.1(3)
O5 N3 C14 118.2(3)
O3 N2 O2 125.7(4)
O3 N2 C6 118.3(5)
O2 N2 C6 115.9(5)
O4 C10 C9 108.65(19)
N1 C9 C10 118.5(2)

loop_
_geom_bond_atom_site_label_1
_geom_bond_atom_site_label_2
_geom_bond_distance
N1 C9 1.451(3)
N1 C1 1.464(3)
N1 C17 1.468(3)
C20 C19 1.367(4)
C20 C21 1.400(4)
C18 O7 1.440(3)
C18 C17 1.514(3)
C22 C23 1.363(5)
C22 C21 1.363(5)
C22 N4 1.479(4)
C19 O7 1.356(3)
C19 C24 1.390(4)
C23 C24 1.375(4)
O8 N4 1.201(5)
O9 N4 1.210(5)
C13 C12 1.361(4)
C13 C14 1.378(3)
C15 C16 1.365(3)
C15 C14 1.371(3)
C11 O4 1.352(3)
C11 C16 1.391(3)
C11 C12 1.396(3)
C14 N3 1.445(3)
O5 N3 1.233(3)
O6 N3 1.224(3)
O4 C10 1.433(3)
C1 C2 1.496(3)
C2 O1 1.440(3)
C3 O1 1.358(3)
C3 C4 1.367(4)
C3 C8 1.394(4)
C8 C7 1.378(5)
C5 C6 1.351(5)
C5 C4 1.403(4)
C6 C7 1.355(5)
C6 N2 1.468(5)
O2 N2 1.235(6)
O3 N2 1.225(7)
C10 C9 1.509(3)

loop_
_cod_related_entry_id
_cod_related_entry_database
_cod_related_entry_code
1 ChemSpider 9148478
